data_7057827
loop_
_publ_author_name
'Cobb, Alexander J. A.'
'Dell&#x2019;Isola, Antonio'
'Abdulsattar, Ban O.'
'McLachlan, Matthew M. W.'
'Neuman, Benjamin W.'
'M\"uller, Christin'
'Shankland, Kenneth'
'Al-Mulla, Hawaa M. N.'
'Binks, Alexander W. D.'
'Elvidge, Warren'

_publ_section_title
;
 Synthesis and antiviral activity of novel spirocyclic nucleosides
;
_journal_issue 22
_journal_name_full 'New Journal of Chemistry'
_journal_page_first 18363
_journal_paper_doi 10.1039/C8NJ02777C
_journal_volume 42
_journal_year 2018
_chemical_absolute_configuration syn
_chemical_formula_moiety 'C14 H19 N O6 S'
_chemical_formula_sum 'C14 H19 N O6 S'
_chemical_formula_weight 329.37
_chemical_name_systematic
((6R,7S,8R)-7,8-dihydroxy-6-(hydroxymethyl)-5-oxa-2-azaspiro[3.4]octan-2-yl)(\l^3^-oxidaneylidyne)(p-tolyl)-\l^7^-sulfanone
_space_group_crystal_system monoclinic
_space_group_IT_number 4
_space_group_name_Hall 'P 2yb'
_space_group_name_H-M_alt 'P 1 21 1'
_symmetry_space_group_name_Hall 'P 2yb'
_symmetry_space_group_name_H-M 'P 1 21 1'
_atom_sites_solution_hydrogens geom
_audit_creation_date 2018-04-23
_audit_creation_method
;
Olex2 1.2
(compiled 2017.08.10 svn.r3458 for OlexSys, GUI svn.r5381)
;
_audit_update_record
;
2018-04-28 deposited with the CCDC.
2018-10-15 downloaded from the CCDC.
;
_cell_angle_alpha 90
_cell_angle_beta 91.524(2)
_cell_angle_gamma 90
_cell_formula_units_Z 4
_cell_length_a 13.1956(3)
_cell_length_b 5.6323(2)
_cell_length_c 20.3477(5)
_cell_measurement_reflns_used 16846
_cell_measurement_temperature 150.00(10)
_cell_measurement_theta_max 70.1930
_cell_measurement_theta_min 3.3480
_cell_volume 1511.74(7)
_computing_cell_refinement 'CrysAlisPro 1.171.39.34b (Rigaku OD, 2017)'
_computing_data_collection 'CrysAlisPro 1.171.39.34b (Rigaku OD, 2017)'
_computing_data_reduction 'CrysAlisPro 1.171.39.34b (Rigaku OD, 2017)'
_computing_molecular_graphics 'Olex2 (Dolomanov et al., 2009)'
_computing_publication_material 'Olex2 (Dolomanov et al., 2009)'
_computing_structure_refinement 'ShelXL (Sheldrick, 2015)'
_diffrn_ambient_environment N~2~
_diffrn_ambient_temperature 150.00(10)
_diffrn_detector 'CCD plate'
_diffrn_measured_fraction_theta_full 1.000
_diffrn_measured_fraction_theta_max 0.998
_diffrn_measurement_details
;
List of Runs (angles in degrees, time in seconds):

  # Type    Start    End  Width  t~exp~   \w     \q     \k     \f   Frames
#--------------------------------------------------------------------------
  1  \w    -84.00  94.00   0.50    2.00    --    5.00  12.00 -98.00  356
  2  \w   -179.00  -1.00   0.50    2.00    --  -90.00  12.00 -98.00  356
  3  \w    -89.00  89.00   0.50    0.50    --    0.00  60.00  30.00  356
  4  \w    -84.00  94.00   0.50    2.00    --    5.00  14.00 150.00  356
  5  \w    -84.00  94.00   0.50    2.00    --    5.00  29.00 -30.00  356
  6  \w    -72.00   2.00   0.50    2.00    --    5.00  43.00  60.00  148
  7  \w    -34.00  -6.00   0.50    2.00    --    5.00  60.00  60.00   56
  8  \w    -32.00  -1.00   0.50    2.00    --  -90.00  43.00 150.00   62
  9  \w   -160.00-134.00   0.50    2.00    --  -90.00  60.00 150.00   52
 10  \w   -162.00-136.00   0.50    2.00    --  -90.00  43.00 150.00   52
 11  \w    -27.00  -1.00   0.50    2.00    --  -90.00  60.00 150.00   52
 12  \w   -179.00-133.00   0.50    2.00    --  -90.00  43.00  90.00   92
 13  \w    -26.00  -1.00   0.50    2.00    --  -90.00  60.00 120.00   50
 14  \w    -27.00  -1.00   0.50    2.00    --  -90.00  60.00  90.00   52
 15  \w    -35.00  -1.00   0.50    2.00    --  -90.00  43.00-180.00   68
 16  \w    -26.00  -1.00   0.50    2.00    --  -90.00  60.00-180.00   50
 17  \w    -52.00  -2.00   0.50    2.00    --  -90.00  60.00-150.00  100
 18  \w    -43.00  -1.00   0.50    2.00    --  -90.00  43.00 120.00   84
 19  \w   -105.00 -40.00   0.50    2.00    --  -90.00  43.00-180.00  130
 20  \w    -26.00  -1.00   0.50    2.00    --  -90.00  57.00 150.00   50
 21  \w   -144.00-110.00   0.50    2.00    --  -90.00  43.00-180.00   68
 22  \w   -178.00-129.00   0.50    2.00    --  -90.00  60.00-180.00   98
 23  \w    -27.00  -1.00   0.50    2.00    --  -90.00  57.00-180.00   52
 24  \w    -33.00  -1.00   0.50    2.00    --  -90.00  57.00-150.00   64
 25  \w    -28.00  -1.00   0.50    2.00    --  -90.00  57.00 120.00   54
 26  \w    -28.00  -2.00   0.50    2.00    --  -90.00  60.00-120.00   52
 27  \w    -27.00  -1.00   0.50    2.00    --  -90.00  57.00  90.00   52
 28  \w    -45.00 -19.00   0.50    2.00    --  -90.00  29.00 -60.00   52
 29  \w   -179.00  -4.00   0.50    2.00    --  -90.00  43.00-150.00  350
 30  \w   -175.00-127.00   0.50    2.00    --  -90.00  29.00 -60.00   96
 31  \w    -27.00  -1.00   0.50    2.00    --  -90.00  43.00  90.00   52
 32  \w    -34.00  -1.00   0.50    2.00    --  -90.00  57.00-120.00   66
 33  \w   -151.00-108.00   0.50    2.00    --  -90.00  60.00-150.00   86
 34  \w   -179.00  -2.00   0.50    2.00    --  -90.00  60.00 -90.00  354
 35  \w   -178.00  -1.00   0.50    2.00    --  -90.00  29.00 150.00  354
 36  \w   -178.00 -90.00   0.50    2.00    --  -90.00  60.00 120.00  176
;
_diffrn_measurement_device 'four-circle diffractometer'
_diffrn_measurement_device_type 'XtaLAB AFC11 (RCD3): quarter-chi single'
_diffrn_measurement_method '\w scans'
_diffrn_orient_matrix_type 'CrysAlisPro convention (1999,Acta A55,543-557)'
_diffrn_orient_matrix_UB_11 0.0807173000
_diffrn_orient_matrix_UB_12 0.0565296000
_diffrn_orient_matrix_UB_13 0.0538019000
_diffrn_orient_matrix_UB_21 0.0831918000
_diffrn_orient_matrix_UB_22 -0.0080478000
_diffrn_orient_matrix_UB_23 -0.0516820000
_diffrn_orient_matrix_UB_31 -0.0145408000
_diffrn_orient_matrix_UB_32 0.2674677000
_diffrn_orient_matrix_UB_33 -0.0129814000
_diffrn_radiation_monochromator mirror
_diffrn_radiation_probe x-ray
_diffrn_radiation_type CuK\a
_diffrn_radiation_wavelength 1.54184
_diffrn_reflns_av_unetI/netI 0.0186
_diffrn_reflns_Laue_measured_fraction_full 1.000
_diffrn_reflns_Laue_measured_fraction_max 0.998
_diffrn_reflns_limit_h_max 14
_diffrn_reflns_limit_h_min -16
_diffrn_reflns_limit_k_max 6
_diffrn_reflns_limit_k_min -6
_diffrn_reflns_limit_l_max 24
_diffrn_reflns_limit_l_min -24
_diffrn_reflns_number 14940
_diffrn_reflns_point_group_measured_fraction_full 0.999
_diffrn_reflns_point_group_measured_fraction_max 0.992
_diffrn_reflns_theta_full 67.684
_diffrn_reflns_theta_max 70.559
_diffrn_reflns_theta_min 3.350
_diffrn_source 'Rotating-anode X-ray tube'
_diffrn_source_type 'Rigaku (Cu) X-ray Source'
_exptl_absorpt_coefficient_mu 2.180
_exptl_absorpt_correction_T_max 0.929
_exptl_absorpt_correction_T_min 0.816
_exptl_absorpt_correction_type analytical
_exptl_absorpt_process_details
;
CrysAlisPro 1.171.39.34b (Rigaku Oxford Diffraction, 2017)
Analytical numeric absorption correction using a multifaceted crystal
            model based on expressions derived by R.C. Clark & J.S. Reid.
(Clark, R. C. & Reid, J. S. (1995). Acta Cryst. A51, 887-897)
Empirical absorption correction using spherical harmonics,
 implemented in SCALE3 ABSPACK scaling algorithm.
;
_exptl_crystal_colour 'clear colourless'
_exptl_crystal_density_diffrn 1.452
_exptl_crystal_description block
_exptl_crystal_F_000 700
_exptl_crystal_size_max 0.13
_exptl_crystal_size_mid 0.072
_exptl_crystal_size_min 0.04
_refine_diff_density_max 0.439
_refine_diff_density_min -0.394
_refine_diff_density_rms 0.070
_refine_ls_abs_structure_details
;
 Classical Flack method preferred over Parsons because s.u. lower.
;
_refine_ls_abs_structure_Flack -0.020(10)
_refine_ls_extinction_method none
_refine_ls_goodness_of_fit_ref 1.069
_refine_ls_hydrogen_treatment constr
_refine_ls_matrix_type full
_refine_ls_number_parameters 408
_refine_ls_number_reflns 14940
_refine_ls_number_restraints 1
_refine_ls_restrained_S_all 1.069
_refine_ls_R_factor_all 0.0474
_refine_ls_R_factor_gt 0.0440
_refine_ls_shift/su_max 0.000
_refine_ls_shift/su_mean 0.000
_refine_ls_structure_factor_coef Fsqd
_refine_ls_weighting_details 'w=1/[\s^2^(Fo^2^)+(0.0871P)^2^+0.8068P] where P=(Fo^2^+2Fc^2^)/3'
_refine_ls_weighting_scheme calc
_refine_ls_wR_factor_gt 0.1405
_refine_ls_wR_factor_ref 0.1497
_reflns_Friedel_coverage 0.793
_reflns_Friedel_fraction_full 0.999
_reflns_Friedel_fraction_max 0.985
_reflns_number_gt 14053
_reflns_number_total 14940
_reflns_threshold_expression 'I > 2\s(I)'
_cod_data_source_file c8nj02777c2.cif
_cod_data_source_block 28B
_cod_depositor_comments 'Adding full bibliography for 7057826--7057827.cif.'
_cod_database_code 7057827
_shelx_shelxl_version_number 2017/1
_chemical_oxdiff_formula 'C14 H19 N1 O6 S1'
_chemical_oxdiff_usercomment ADI-7(2)-6
_shelx_space_group_comment
;
The symmetry employed for this shelxl refinement is uniquely defined
by the following loop, which should always be used as a source of
symmetry information in preference to the above space-group names.
They are only intended as comments.
;
_olex2_refinement_description
;
1. Twinned data refinement
 Scales: 0.425(4)
 0.3540(16) 0.1066(9) 0.114(4)
2. Fixed Uiso
 At 1.2 times of:
  All C(H) groups, All C(H,H) groups, All N(H) groups
 At 1.5 times of:
  All C(H,H,H) groups, All O(H) groups
3.a Ternary CH refined with riding coordinates:
3.b Secondary CH2 refined with riding coordinates:
3.c Aromatic/amide H refined with riding coordinates:
3.d Idealised Me refined as rotating group:
3.e Idealised tetrahedral OH refined as rotating group:

;
_olex2_submission_special_instructions 'No special instructions were received'
_oxdiff_exptl_absorpt_empirical_details
;
Empirical correction (ABSPACK) includes:
- Absorption correction using spherical harmonics
- Frame scaling
;
_oxdiff_exptl_absorpt_empirical_full_max 1.593
_oxdiff_exptl_absorpt_empirical_full_min 0.758
_oxdiff_twin_integration_method simultaneous
_oxdiff_twin_items 4
_twin_special_details
;
Component 2 rotated by 179.9928\% 
 around [1.00 -0.00 -0.00] (reciprocal) or [1.00 -0.00 0.02] (direct)
Component 3 rotated by -179.9914\% 
 around [1.00 -0.00 -0.02] (reciprocal) or [1.00 -0.00 0.01] (direct)
Component 4 rotated by 0.8780\% 
 around [-0.22 -0.94 0.27] (reciprocal) or [-0.04 -1.00 0.02] (direct)
;

loop_
_space_group_symop_operation_xyz
'x, y, z'
'-x, y+1/2, -z'

loop_
_atom_site_label
_atom_site_type_symbol
_atom_site_fract_x
_atom_site_fract_y
_atom_site_fract_z
_atom_site_U_iso_or_equiv
_atom_site_adp_type
_atom_site_occupancy
_atom_site_site_symmetry_order
_atom_site_calc_flag
_atom_site_refinement_flags_posn
S1 S 0.17512(10) 0.0364(3) 0.16127(6) 0.0236(3) Uani 1 1 d .
S21 S 0.65190(11) -0.0414(3) 0.35293(6) 0.0250(3) Uani 1 1 d .
O1 O 0.1107(3) 0.1916(9) 0.19687(19) 0.0312(10) Uani 1 1 d .
O24 O 0.9846(4) -0.5258(10) 0.2778(2) 0.0386(11) Uani 1 1 d .
H24 H 1.040456 -0.568054 0.262783 0.058 Uiso 1 1 calc GR
O23 O 0.9598(3) -0.3141(9) 0.40550(17) 0.0293(10) Uani 1 1 d .
O3 O 0.4816(3) 0.2680(9) 0.09278(17) 0.0275(10) Uani 1 1 d .
O25 O 1.1735(3) -0.3365(10) 0.3081(2) 0.0387(12) Uani 1 1 d .
H25 H 1.182499 -0.307303 0.268160 0.058 Uiso 1 1 calc GR
O2 O 0.1674(3) -0.2167(8) 0.17115(19) 0.0285(9) Uani 1 1 d .
O21 O 0.5807(3) -0.1915(9) 0.31903(19) 0.0324(10) Uani 1 1 d .
O6 O 0.6039(4) 0.1228(10) -0.01709(19) 0.0402(13) Uani 1 1 d .
H6 H 0.563201 0.035824 -0.038531 0.060 Uiso 1 1 calc GR
O26 O 1.0951(4) -0.1733(10) 0.51383(19) 0.0400(12) Uani 1 1 d .
H26 H 1.082279 -0.059438 0.538916 0.060 Uiso 1 1 calc GR
O4 O 0.5328(4) 0.4979(10) 0.2131(2) 0.0418(12) Uani 1 1 d .
H4 H 0.556004 0.526264 0.251169 0.063 Uiso 1 1 calc GR
O5 O 0.7083(3) 0.2187(12) 0.1896(2) 0.0432(13) Uani 1 1 d .
H5 H 0.724247 0.153279 0.225479 0.065 Uiso 1 1 calc GR
O22 O 0.6425(3) 0.2119(9) 0.34688(19) 0.0315(10) Uani 1 1 d .
N21 N 0.7626(4) -0.1077(10) 0.3234(2) 0.0257(11) Uani 1 1 d .
N1 N 0.2915(4) 0.1047(10) 0.1821(2) 0.0239(11) Uani 1 1 d .
C6 C 0.1853(4) -0.0714(12) 0.0304(2) 0.0254(12) Uani 1 1 d .
H6A H 0.215587 -0.217041 0.043925 0.030 Uiso 1 1 calc R
C8 C 0.3361(5) 0.3407(12) 0.1657(3) 0.0269(13) Uani 1 1 d .
H8A H 0.338704 0.453745 0.202973 0.032 Uiso 1 1 calc R
H8B H 0.305734 0.415085 0.125764 0.032 Uiso 1 1 calc R
C33 C 1.0680(4) -0.2790(12) 0.4012(3) 0.0249(12) Uani 1 1 d .
H33 H 1.104059 -0.430857 0.411943 0.030 Uiso 1 1 calc R
C34 C 1.1031(5) -0.0883(13) 0.4483(3) 0.0306(14) Uani 1 1 d .
H34A H 1.174340 -0.045521 0.439822 0.037 Uiso 1 1 calc R
H34B H 1.060783 0.055514 0.442104 0.037 Uiso 1 1 calc R
C28 C 0.8055(5) -0.3533(12) 0.3337(3) 0.0285(13) Uani 1 1 d .
H28A H 0.800878 -0.455248 0.294080 0.034 Uiso 1 1 calc R
H28B H 0.779033 -0.436329 0.372518 0.034 Uiso 1 1 calc R
C7 C 0.1704(4) -0.0204(13) -0.0358(3) 0.0294(14) Uani 1 1 d .
H7 H 0.190865 -0.132287 -0.067766 0.035 Uiso 1 1 calc R
C4 C 0.1101(5) 0.3086(13) 0.0574(3) 0.0280(13) Uani 1 1 d .
H4A H 0.090008 0.421022 0.089335 0.034 Uiso 1 1 calc R
C9 C 0.3804(4) -0.0267(12) 0.1557(3) 0.0277(13) Uani 1 1 d .
H9A H 0.367589 -0.098012 0.111831 0.033 Uiso 1 1 calc R
H9B H 0.410814 -0.143541 0.186780 0.033 Uiso 1 1 calc R
C10 C 0.4367(4) 0.2132(12) 0.1542(2) 0.0242(12) Uani 1 1 d .
C30 C 0.9104(4) -0.2398(12) 0.3456(2) 0.0243(13) Uani 1 1 d .
C27 C 0.6029(5) -0.3856(13) 0.5223(3) 0.0314(14) Uani 1 1 d .
H27 H 0.574260 -0.532032 0.535661 0.038 Uiso 1 1 calc R
C3 C 0.0953(5) 0.3550(13) -0.0090(3) 0.0292(13) Uani 1 1 d .
H3 H 0.063734 0.499250 -0.022455 0.035 Uiso 1 1 calc R
C24 C 0.6872(4) 0.0435(13) 0.4837(3) 0.0273(12) Uani 1 1 d .
H24A H 0.715998 0.190008 0.470523 0.033 Uiso 1 1 calc R
C31 C 0.9882(5) -0.2830(13) 0.2934(3) 0.0277(13) Uani 1 1 d .
H31 H 0.974813 -0.182173 0.253674 0.033 Uiso 1 1 calc R
C25 C 0.6499(4) -0.1157(12) 0.4370(3) 0.0242(12) Uani 1 1 d .
C5 C 0.1551(4) 0.0944(12) 0.0768(3) 0.0234(12) Uani 1 1 d .
C14 C 0.6167(5) 0.0326(14) 0.0480(3) 0.0319(14) Uani 1 1 d .
H14A H 0.687940 -0.017243 0.055634 0.038 Uiso 1 1 calc R
H14B H 0.572763 -0.108204 0.053501 0.038 Uiso 1 1 calc R
C23 C 0.6819(5) -0.0137(13) 0.5498(3) 0.0320(15) Uani 1 1 d .
H23 H 0.707245 0.094965 0.581959 0.038 Uiso 1 1 calc R
C32 C 1.0868(5) -0.2109(13) 0.3294(3) 0.0277(13) Uani 1 1 d .
H32 H 1.097801 -0.035853 0.325591 0.033 Uiso 1 1 calc R
C22 C 0.6401(5) -0.2271(13) 0.5698(3) 0.0307(14) Uani 1 1 d .
C2 C 0.1258(5) 0.1933(13) -0.0563(3) 0.0298(14) Uani 1 1 d .
C26 C 0.6073(4) -0.3323(13) 0.4558(3) 0.0293(13) Uani 1 1 d .
H26A H 0.581762 -0.440743 0.423649 0.035 Uiso 1 1 calc R
C12 C 0.6102(4) 0.1417(14) 0.1686(3) 0.0302(14) Uani 1 1 d .
H12 H 0.606347 -0.035257 0.171395 0.036 Uiso 1 1 calc R
C13 C 0.5895(4) 0.2204(12) 0.0973(3) 0.0257(12) Uani 1 1 d .
H13 H 0.627944 0.369368 0.088372 0.031 Uiso 1 1 calc R
C29 C 0.8586(4) 0.0052(12) 0.3493(3) 0.0269(13) Uani 1 1 d .
H29A H 0.853935 0.068176 0.394576 0.032 Uiso 1 1 calc R
H29B H 0.887162 0.125271 0.319482 0.032 Uiso 1 1 calc R
C1 C 0.1104(6) 0.2449(17) -0.1286(3) 0.0434(18) Uani 1 1 d .
H1A H 0.173011 0.209996 -0.151535 0.065 Uiso 1 1 calc GR
H1B H 0.092856 0.412741 -0.134585 0.065 Uiso 1 1 calc GR
H1C H 0.055346 0.145624 -0.146521 0.065 Uiso 1 1 calc GR
C11 C 0.5215(5) 0.2518(13) 0.2048(3) 0.0297(14) Uani 1 1 d .
H11 H 0.508486 0.168790 0.247233 0.036 Uiso 1 1 calc R
C21 C 0.6356(6) -0.2858(18) 0.6421(3) 0.0473(19) Uani 1 1 d .
H21A H 0.589421 -0.175395 0.663444 0.071 Uiso 1 1 calc GR
H21B H 0.703541 -0.271223 0.662425 0.071 Uiso 1 1 calc GR
H21C H 0.611057 -0.448641 0.647437 0.071 Uiso 1 1 calc GR

loop_
_atom_site_aniso_label
_atom_site_aniso_U_11
_atom_site_aniso_U_22
_atom_site_aniso_U_33
_atom_site_aniso_U_23
_atom_site_aniso_U_13
_atom_site_aniso_U_12
S1 0.0237(7) 0.0244(8) 0.0230(6) 0.0006(5) 0.0039(4) 0.0008(6)
S21 0.0245(7) 0.0257(8) 0.0246(6) -0.0027(5) -0.0050(5) 0.0018(6)
O1 0.028(2) 0.035(3) 0.031(2) -0.0048(18) 0.0089(16) 0.002(2)
O24 0.033(3) 0.039(3) 0.044(2) -0.013(2) 0.0111(18) 0.000(2)
O23 0.028(2) 0.040(3) 0.0202(18) 0.0066(17) 0.0024(15) 0.000(2)
O3 0.023(2) 0.039(3) 0.0195(18) 0.0040(16) 0.0007(14) 0.0011(19)
O25 0.030(2) 0.055(4) 0.031(2) 0.009(2) 0.0095(17) 0.011(2)
O2 0.030(2) 0.026(3) 0.030(2) 0.0028(17) 0.0028(16) -0.0030(18)
O21 0.028(2) 0.035(3) 0.033(2) -0.0077(18) -0.0099(16) -0.0001(19)
O6 0.051(3) 0.046(4) 0.024(2) -0.0049(19) 0.0054(18) -0.014(2)
O26 0.054(3) 0.042(3) 0.023(2) -0.0026(19) -0.0011(19) 0.014(2)
O4 0.044(3) 0.042(4) 0.039(2) -0.016(2) -0.0089(19) -0.002(2)
O5 0.023(2) 0.072(4) 0.034(2) -0.001(2) -0.0064(17) -0.004(2)
O22 0.034(2) 0.027(3) 0.033(2) 0.0002(17) -0.0054(17) 0.0038(19)
N21 0.027(3) 0.027(3) 0.023(2) -0.0008(18) 0.0007(17) 0.001(2)
N1 0.024(2) 0.025(3) 0.024(2) 0.0026(18) -0.0003(17) 0.001(2)
C6 0.024(3) 0.026(4) 0.027(3) 0.000(2) 0.001(2) 0.003(2)
C8 0.026(3) 0.026(4) 0.029(3) 0.000(2) 0.000(2) 0.000(2)
C33 0.023(3) 0.029(4) 0.023(3) 0.002(2) 0.001(2) 0.002(2)
C34 0.033(3) 0.032(4) 0.028(3) 0.000(2) -0.001(2) 0.002(3)
C28 0.029(3) 0.026(4) 0.031(3) -0.005(2) 0.002(2) 0.005(3)
C7 0.025(3) 0.036(4) 0.027(3) -0.004(2) 0.001(2) -0.001(3)
C4 0.024(3) 0.026(4) 0.034(3) -0.001(2) 0.000(2) 0.001(2)
C9 0.023(3) 0.026(4) 0.034(3) 0.002(2) 0.001(2) 0.002(3)
C10 0.026(3) 0.028(4) 0.019(2) 0.001(2) 0.000(2) -0.001(2)
C30 0.026(3) 0.027(4) 0.020(3) 0.001(2) 0.001(2) 0.002(2)
C27 0.025(3) 0.030(4) 0.040(3) 0.000(2) 0.008(2) -0.002(3)
C3 0.025(3) 0.025(4) 0.037(3) 0.004(2) -0.006(2) 0.000(3)
C24 0.026(3) 0.027(4) 0.029(3) -0.002(2) 0.000(2) -0.002(3)
C31 0.029(3) 0.034(4) 0.020(3) -0.002(2) 0.005(2) 0.000(3)
C25 0.017(3) 0.028(4) 0.027(3) -0.003(2) -0.001(2) 0.000(2)
C5 0.021(3) 0.025(4) 0.025(3) 0.000(2) 0.0013(19) -0.001(2)
C14 0.034(3) 0.033(4) 0.028(3) -0.003(3) 0.004(2) -0.004(3)
C23 0.028(3) 0.040(5) 0.028(3) -0.005(3) 0.000(2) -0.001(3)
C32 0.029(3) 0.030(4) 0.023(3) 0.004(2) 0.002(2) 0.003(3)
C22 0.024(3) 0.039(4) 0.030(3) 0.000(2) 0.006(2) 0.000(3)
C2 0.023(3) 0.038(4) 0.028(3) 0.005(2) -0.003(2) -0.006(3)
C26 0.020(3) 0.030(4) 0.038(3) -0.008(2) 0.000(2) 0.001(3)
C12 0.023(3) 0.041(4) 0.027(3) 0.001(2) -0.002(2) -0.001(3)
C13 0.022(3) 0.030(4) 0.025(3) 0.000(2) 0.002(2) -0.002(3)
C29 0.023(3) 0.029(4) 0.029(3) -0.003(2) 0.001(2) -0.001(2)
C1 0.044(4) 0.055(6) 0.031(3) 0.009(3) -0.007(3) -0.002(4)
C11 0.031(3) 0.039(4) 0.019(3) -0.002(2) -0.004(2) 0.001(3)
C21 0.050(5) 0.060(6) 0.032(3) 0.004(3) 0.009(3) -0.010(4)

loop_
_atom_type_symbol
_atom_type_description
_atom_type_scat_dispersion_real
_atom_type_scat_dispersion_imag
_atom_type_scat_source
C C 0.0181 0.0091 'International Tables Vol C Tables 4.2.6.8 and 6.1.1.4'
H H 0.0000 0.0000 'International Tables Vol C Tables 4.2.6.8 and 6.1.1.4'
N N 0.0311 0.0180 'International Tables Vol C Tables 4.2.6.8 and 6.1.1.4'
O O 0.0492 0.0322 'International Tables Vol C Tables 4.2.6.8 and 6.1.1.4'
S S 0.3331 0.5567 'International Tables Vol C Tables 4.2.6.8 and 6.1.1.4'

loop_
_exptl_crystal_face_index_h
_exptl_crystal_face_index_k
_exptl_crystal_face_index_l
_exptl_crystal_face_perp_dist
1 0 1 0.0200
-1 0 -1 0.0200
1 0 -1 0.0250
-1 0 1 0.0250
0 1 0 0.0650
0 -1 0 0.0650

loop_
_geom_angle_atom_site_label_1
_geom_angle_atom_site_label_2
_geom_angle_atom_site_label_3
_geom_angle
O1 S1 O2 119.2(3)
O1 S1 N1 107.0(3)
O1 S1 C5 107.8(3)
O2 S1 N1 105.5(3)
O2 S1 C5 108.0(3)
N1 S1 C5 109.1(2)
O21 S21 O22 119.5(3)
O21 S21 N21 105.7(3)
O21 S21 C25 107.6(3)
O22 S21 N21 105.7(3)
O22 S21 C25 108.4(3)
N21 S21 C25 109.8(3)
C30 O23 C33 109.7(4)
C10 O3 C13 109.4(4)
C28 N21 S21 119.6(4)
C29 N21 S21 121.9(4)
C29 N21 C28 91.7(4)
C8 N1 S1 121.7(4)
C8 N1 C9 92.4(4)
C9 N1 S1 122.1(4)
C7 C6 C5 118.9(6)
N1 C8 C10 88.0(5)
O23 C33 C34 110.2(5)
O23 C33 C32 106.1(4)
C34 C33 C32 111.9(5)
O26 C34 C33 109.1(6)
N21 C28 C30 88.5(5)
C6 C7 C2 121.0(6)
C3 C4 C5 119.1(6)
N1 C9 C10 87.5(5)
O3 C10 C8 114.4(5)
O3 C10 C9 114.7(5)
O3 C10 C11 104.3(5)
C8 C10 C9 89.3(5)
C11 C10 C8 117.1(5)
C11 C10 C9 117.3(5)
O23 C30 C28 113.7(5)
O23 C30 C31 104.3(5)
O23 C30 C29 114.4(5)
C28 C30 C29 89.0(4)
C31 C30 C28 116.5(5)
C31 C30 C29 119.1(5)
C26 C27 C22 120.9(6)
C4 C3 C2 121.0(6)
C25 C24 C23 119.2(6)
O24 C31 C30 107.1(5)
O24 C31 C32 112.9(5)
C30 C31 C32 101.8(4)
C24 C25 S21 119.8(5)
C24 C25 C26 121.0(5)
C26 C25 S21 119.2(4)
C6 C5 S1 119.9(5)
C6 C5 C4 121.0(5)
C4 C5 S1 119.1(4)
O6 C14 C13 110.1(6)
C24 C23 C22 121.0(6)
O25 C32 C33 108.5(5)
O25 C32 C31 113.7(5)
C31 C32 C33 103.4(5)
C27 C22 C21 120.8(6)
C23 C22 C27 119.2(5)
C23 C22 C21 120.0(6)
C7 C2 C1 120.1(6)
C3 C2 C7 119.0(5)
C3 C2 C1 120.9(7)
C27 C26 C25 118.7(6)
O5 C12 C13 109.6(5)
O5 C12 C11 115.7(5)
C11 C12 C13 102.7(5)
O3 C13 C14 109.7(5)
O3 C13 C12 105.3(4)
C14 C13 C12 112.8(6)
N21 C29 C30 88.5(5)
O4 C11 C10 107.3(5)
O4 C11 C12 112.2(6)
C10 C11 C12 100.0(4)

loop_
_geom_bond_atom_site_label_1
_geom_bond_atom_site_label_2
_geom_bond_distance
S1 O1 1.430(4)
S1 O2 1.444(5)
S1 N1 1.629(5)
S1 C5 1.763(5)
S21 O21 1.428(4)
S21 O22 1.437(5)
S21 N21 1.637(5)
S21 C25 1.763(6)
O24 C31 1.404(9)
O23 C33 1.446(7)
O23 C30 1.430(7)
O3 C10 1.431(6)
O3 C13 1.449(7)
O25 C32 1.422(7)
O6 C14 1.424(7)
O26 C34 1.423(7)
O4 C11 1.404(9)
O5 C12 1.420(7)
N21 C28 1.507(8)
N21 C29 1.502(7)
N1 C8 1.495(8)
N1 C9 1.498(7)
C6 C7 1.386(7)
C6 C5 1.393(8)
C8 C10 1.532(8)
C33 C34 1.505(9)
C33 C32 1.536(7)
C28 C30 1.538(9)
C7 C2 1.398(10)
C4 C3 1.384(8)
C4 C5 1.397(9)
C9 C10 1.542(9)
C10 C11 1.517(8)
C30 C31 1.517(8)
C30 C29 1.542(9)
C27 C22 1.394(9)
C27 C26 1.389(9)
C3 C2 1.392(9)
C24 C25 1.386(8)
C24 C23 1.387(8)
C31 C32 1.531(8)
C25 C26 1.401(10)
C14 C13 1.509(8)
C23 C22 1.388(10)
C22 C21 1.512(8)
C2 C1 1.508(8)
C12 C13 1.533(8)
C12 C11 1.531(9)

loop_
_geom_torsion_atom_site_label_1
_geom_torsion_atom_site_label_2
_geom_torsion_atom_site_label_3
_geom_torsion_atom_site_label_4
_geom_torsion
S1 N1 C8 C10 -143.4(4)
S1 N1 C9 C10 143.0(4)
S21 N21 C28 C30 -140.2(4)
S21 N21 C29 C30 138.5(4)
S21 C25 C26 C27 -177.8(5)
O1 S1 N1 C8 -65.2(5)
O1 S1 N1 C9 178.3(4)
O1 S1 C5 C6 -162.1(5)
O1 S1 C5 C4 18.8(6)
O24 C31 C32 O25 35.4(7)
O24 C31 C32 C33 -82.0(6)
O23 C33 C34 O26 69.2(6)
O23 C33 C32 O25 -136.9(5)
O23 C33 C32 C31 -15.9(6)
O23 C30 C31 O24 80.5(6)
O23 C30 C31 C32 -38.3(6)
O23 C30 C29 N21 -127.0(5)
O3 C10 C11 O4 75.8(6)
O3 C10 C11 C12 -41.4(6)
O2 S1 N1 C8 166.9(4)
O2 S1 N1 C9 50.4(5)
O2 S1 C5 C6 -32.0(6)
O2 S1 C5 C4 148.8(5)
O21 S21 N21 C28 -63.8(5)
O21 S21 N21 C29 -176.9(4)
O21 S21 C25 C24 -160.6(5)
O21 S21 C25 C26 17.1(6)
O6 C14 C13 O3 67.8(6)
O6 C14 C13 C12 -175.1(5)
O5 C12 C13 O3 -146.8(5)
O5 C12 C13 C14 93.6(7)
O5 C12 C11 O4 44.6(7)
O5 C12 C11 C10 158.1(5)
O22 S21 N21 C28 168.6(4)
O22 S21 N21 C29 55.5(5)
O22 S21 C25 C24 -30.1(6)
O22 S21 C25 C26 147.6(5)
N21 S21 C25 C24 84.9(5)
N21 S21 C25 C26 -97.4(5)
N21 C28 C30 O23 127.6(5)
N21 C28 C30 C31 -111.0(5)
N21 C28 C30 C29 11.3(4)
N1 S1 C5 C6 82.1(5)
N1 S1 C5 C4 -97.0(5)
N1 C8 C10 O3 129.3(5)
N1 C8 C10 C9 12.3(4)
N1 C8 C10 C11 -108.3(6)
N1 C9 C10 O3 -128.9(5)
N1 C9 C10 C8 -12.3(4)
N1 C9 C10 C11 108.1(5)
C6 C7 C2 C3 -0.6(9)
C6 C7 C2 C1 -180.0(6)
C8 N1 C9 C10 12.6(4)
C8 C10 C11 O4 -51.7(7)
C8 C10 C11 C12 -168.9(5)
C33 O23 C30 C28 157.6(5)
C33 O23 C30 C31 29.7(6)
C33 O23 C30 C29 -102.2(6)
C34 C33 C32 O25 102.8(6)
C34 C33 C32 C31 -136.2(5)
C28 N21 C29 C30 11.6(4)
C28 C30 C31 O24 -45.7(7)
C28 C30 C31 C32 -164.5(5)
C28 C30 C29 N21 -11.4(4)
C7 C6 C5 S1 -178.9(4)
C7 C6 C5 C4 0.2(9)
C4 C3 C2 C7 1.2(9)
C4 C3 C2 C1 -179.5(6)
C9 N1 C8 C10 -12.7(4)
C9 C10 C11 O4 -156.1(5)
C9 C10 C11 C12 86.7(6)
C10 O3 C13 C14 118.9(5)
C10 O3 C13 C12 -2.8(6)
C30 O23 C33 C34 112.9(5)
C30 O23 C33 C32 -8.4(7)
C30 C31 C32 O25 150.0(5)
C30 C31 C32 C33 32.5(6)
C3 C4 C5 S1 179.4(5)
C3 C4 C5 C6 0.3(9)
C24 C25 C26 C27 -0.1(9)
C24 C23 C22 C27 -0.1(9)
C24 C23 C22 C21 179.7(6)
C31 C30 C29 N21 108.7(5)
C25 S21 N21 C28 51.9(5)
C25 S21 N21 C29 -61.2(5)
C25 C24 C23 C22 0.1(9)
C5 S1 N1 C8 51.1(5)
C5 S1 N1 C9 -65.4(5)
C5 C6 C7 C2 -0.1(9)
C5 C4 C3 C2 -1.0(9)
C23 C24 C25 S21 177.7(4)
C23 C24 C25 C26 0.0(9)
C32 C33 C34 O26 -173.0(5)
C22 C27 C26 C25 0.1(9)
C26 C27 C22 C23 0.0(9)
C26 C27 C22 C21 -179.8(6)
C13 O3 C10 C8 157.4(5)
C13 O3 C10 C9 -101.5(6)
C13 O3 C10 C11 28.2(6)
C13 C12 C11 O4 -74.7(6)
C13 C12 C11 C10 38.8(6)
C29 N21 C28 C30 -11.6(4)
C29 C30 C31 O24 -150.5(5)
C29 C30 C31 C32 90.7(6)
C11 C12 C13 O3 -23.3(6)
C11 C12 C13 C14 -143.0(6)

loop_
_exptl_oxdiff_crystal_face_indexfrac_h
_exptl_oxdiff_crystal_face_indexfrac_k
_exptl_oxdiff_crystal_face_indexfrac_l
_exptl_oxdiff_crystal_face_x
_exptl_oxdiff_crystal_face_y
_exptl_oxdiff_crystal_face_z
0.9991 0.0019 1.0014 0.1346 0.0313 -0.0270
-0.9991 -0.0019 -1.0014 -0.1346 -0.0313 0.0270
0.9994 -0.0001 -1.0033 0.0267 0.1350 -0.0015
-0.9994 0.0001 1.0033 -0.0267 -0.1350 0.0015
-0.0007 0.9980 -0.0020 0.0563 -0.0080 0.2670
0.0007 -0.9980 0.0020 -0.0563 0.0080 -0.2670

loop_
_twin_individual_id
_twin_individual_mass_fraction_refined
_oxdiff_twin_reflns_isolated
_oxdiff_twin_reflns_overlapped
_twin_individual_twin_lattice_type
_twin_individual_twin_matrix_11
_twin_individual_twin_matrix_12
_twin_individual_twin_matrix_13
_twin_individual_twin_matrix_21
_twin_individual_twin_matrix_22
_twin_individual_twin_matrix_23
_twin_individual_twin_matrix_31
_twin_individual_twin_matrix_32
_twin_individual_twin_matrix_33
1 0.425(4) 332 25111 ref 1.0000 0.0000 0.0000 0.0000 1.0000 0.0000 0.0000 0.0000 1.0000
2 0.3540(16) 15367 10424 nmt 1.0003 0.0001 0.0341 -0.0002 -1.0002 0.0000 -0.0028 0.0004 -1.0000
3 0.1066(9) 11505 14115 nmt 1.0003 -0.0001 0.0146 -0.0001 -0.9996 0.0003 -0.0486 -0.0007 -1.0001
4 0.114(4) 238 25226 nmt 0.9992 0.0037 -0.0098 0.0005 0.9982 -0.0000 0.0235 -0.0053 1.0009
